data_7010239
loop_
_publ_author_name
'Baker, Murray V.'
'Skelton, Brian W.'
'White, Allan H.'
'Williams, Charlotte C.'

_publ_section_title
;
 Palladium carbene complexes derived from imidazolium-linked
 ortho-cyclophanes
;
_journal_issue 2
_journal_name_full 'Journal of the Chemical Society, Dalton Transactions'
_journal_page_first 111
_journal_paper_doi 10.1039/b007293l
_journal_year 2001
_chemical_formula_sum 'C50 H58 I2 N14 O12 Pd'
_chemical_formula_weight 1407.33
_space_group_IT_number 14
_symmetry_cell_setting monoclinic
_symmetry_space_group_name_Hall '-P 2ybc'
_symmetry_space_group_name_H-M 'P 1 21/c 1'
_cell_angle_alpha 90.00000
_cell_angle_beta 102.283(2)
_cell_angle_gamma 90.00000
_cell_formula_units_Z 2
_cell_length_a 11.672(2)
_cell_length_b 15.279(2)
_cell_length_c 16.558(2)
_cell_measurement_reflns_used 8192
_cell_measurement_temperature 293
_cell_measurement_theta_max 28
_cell_measurement_theta_min 2
_cell_volume 2885.3(7)
_computing_cell_refinement 'Siemens SAINT (Siemens, 1995)'
_computing_data_collection 'Siemens SMART (Siemens, 1995)'
_computing_data_reduction 'xtal ADDREF SORTRF'
_computing_molecular_graphics xtal
_computing_publication_material 'xtal BONDLA CIFIO'
_computing_structure_refinement 'xtal CRYLSQ'
_computing_structure_solution xtal
_diffrn_ambient_temperature 293
_diffrn_measurement_device_type
;
Bruker SMART CCD diffractometer
;
_diffrn_measurement_method '\w scans'
_diffrn_radiation_detector 'CCD area detector'
_diffrn_radiation_monochromator graphite
_diffrn_radiation_source 'sealed tube'
_diffrn_radiation_type 'Mo K\a'
_diffrn_radiation_wavelength .71073
_diffrn_reflns_av_R_equivalents .018
_diffrn_reflns_av_sigmaI/netI .017
_diffrn_reflns_limit_h_max 14
_diffrn_reflns_limit_h_min -15
_diffrn_reflns_limit_k_max 20
_diffrn_reflns_limit_k_min 0
_diffrn_reflns_limit_l_max 22
_diffrn_reflns_limit_l_min 0
_diffrn_reflns_number 33318
_diffrn_reflns_theta_max 29.1
_diffrn_reflns_theta_min 1.79
_diffrn_standards_decay_% 0
_exptl_absorpt_coefficient_mu 1.462
_exptl_absorpt_correction_T_max .862
_exptl_absorpt_correction_T_min .759
_exptl_absorpt_correction_type multi-scan
_exptl_absorpt_process_details
;
 SADABS; Sheldrick, 1996
;
_exptl_crystal_colour colourless
_exptl_crystal_density_diffrn 1.62
_exptl_crystal_description prism
_exptl_crystal_F_000 1408
_exptl_crystal_size_max .38
_exptl_crystal_size_mid .28
_exptl_crystal_size_min .22
_refine_diff_density_max .858
_refine_diff_density_min -.659
_refine_ls_goodness_of_fit_all 1.022
_refine_ls_goodness_of_fit_ref 1.04
_refine_ls_hydrogen_treatment mixed
_refine_ls_matrix_type full
_refine_ls_number_constraints 0
_refine_ls_number_parameters 462
_refine_ls_number_reflns 6555
_refine_ls_number_restraints 0
_refine_ls_R_factor_all .027
_refine_ls_R_factor_gt .023
_refine_ls_shift/su_max .03
_refine_ls_shift/su_mean .001
_refine_ls_structure_factor_coef F
_refine_ls_weighting_scheme calc
_refine_ls_wR_factor_all .033
_refine_ls_wR_factor_ref .032
_reflns_d_resolution_high .731
_reflns_d_resolution_low 11.379
_reflns_Friedel_coverage 0
_reflns_limit_h_max 15
_reflns_limit_h_min 0
_reflns_limit_k_max 20
_reflns_limit_k_min 0
_reflns_limit_l_max 21
_reflns_limit_l_min -22
_reflns_number_gt 6555
_reflns_number_total 7270
_reflns_threshold_expression 'F    > 4.00 sig(F   )'
_cod_data_source_file b007293l.txt
_cod_data_source_block ccw325
_cod_original_sg_symbol_Hall -p_2ybc
_cod_original_sg_symbol_H-M P_1_21/c_1
_cod_original_formula_sum 'C50 H58 I2 N14 O12 Pd1'
_cod_database_code 7010239

loop_
_symmetry_equiv_pos_as_xyz
+x,+y,+z
-x,1/2+y,1/2-z
-x,-y,-z
+x,1/2-y,1/2+z

loop_
_atom_site_label
_atom_site_fract_x
_atom_site_fract_y
_atom_site_fract_z
_atom_site_U_iso_or_equiv
_atom_site_adp_type
_atom_site_calc_flag
_atom_site_calc_attached_atom
_atom_site_occupancy
_atom_site_disorder_assembly
_atom_site_disorder_group
Pd 1.00000 .00000 .00000 .01340(8) Uani ? ? 1.00000 ? ?
I 1.266381(11) .154919(9) .434942(8) .03023(7) Uani ? ? 1.00000 ? ?
C1 1.07658(16) .00031(12) .22009(11) .0203(7) Uani ? ? 1.00000 ? ?
C11 .98093(15) -.02934(12) .26355(11) .0198(7) Uani ? ? 1.00000 ? ?
C12 .88579(15) -.08106(11) .22515(11) .0194(7) Uani ? ? 1.00000 ? ?
C13 .80344(17) -.10793(13) .27007(12) .0238(8) Uani ? ? 1.00000 ? ?
C14 .81268(17) -.08344(14) .35187(12) .0267(8) Uani ? ? 1.00000 ? ?
C15 .90622(18) -.03166(14) .38957(12) .0271(9) Uani ? ? 1.00000 ? ?
C16 .98989(18) -.00523(13) .34630(12) .0244(8) Uani ? ? 1.00000 ? ?
C2 .95798(15) .22293(12) -.00073(11) .0197(7) Uani ? ? 1.00000 ? ?
N21 1.04789(13) .08282(10) .17467(9) .0181(6) Uani ? ? 1.00000 ? ?
C22 1.02099(14) .09299(11) .09123(10) .0166(7) Uani ? ? 1.00000 ? ?
N23 .99570(13) .17936(10) .07967(9) .0177(6) Uani ? ? 1.00000 ? ?
C24 1.00818(17) .22271(12) .15478(11) .0224(8) Uani ? ? 1.00000 ? ?
C25 1.04136(17) .16209(12) .21427(11) .0227(8) Uani ? ? 1.00000 ? ?
C3 .74038(16) .11760(12) -.07792(11) .0200(7) Uani ? ? 1.00000 ? ?
C31 .73430(16) .21111(12) -.04943(11) .0205(7) Uani ? ? 1.00000 ? ?
C32 .83482(15) .25978(12) -.01359(10) .0194(7) Uani ? ? 1.00000 ? ?
C33 .82151(18) .34673(12) .00829(12) .0253(8) Uani ? ? 1.00000 ? ?
C34 .7118(2) .38571(14) -.00279(14) .0309(9) Uani ? ? 1.00000 ? ?
C35 .6129(2) .33798(14) -.03748(14) .0316(10) Uani ? ? 1.00000 ? ?
C36 .62462(17) .25144(13) -.06080(13) .0262(8) Uani ? ? 1.00000 ? ?
C4 .86627(17) -.10937(12) .13575(11) .0207(7) Uani ? ? 1.00000 ? ?
N41 .74302(12) .05417(10) -.01083(9) .0177(6) Uani ? ? 1.00000 ? ?
C42 .83270(15) -.00053(11) .02051(10) .0163(7) Uani ? ? 1.00000 ? ?
N43 .79549(12) -.04500(10) .08045(9) .0179(6) Uani ? ? 1.00000 ? ?
C44 .68386(16) -.01833(13) .08707(12) .0237(8) Uani ? ? 1.00000 ? ?
C45 .65093(15) .04379(13) .02938(12) .0235(8) Uani ? ? 1.00000 ? ?
C10 .7485(3) .1648(2) .2584(2) .0527(15) Uani ? ? 1.00000 ? ?
N10 .79733(19) .25464(14) .25796(13) .0400(10) Uani ? ? 1.00000 ? ?
O11 .88619(17) .27127(13) .30796(11) .0476(9) Uani ? ? 1.00000 ? ?
O12 .7494(3) .3078(2) .2089(2) .104(2) Uani ? ? 1.00000 ? ?
C20 .4655(3) -.0525(2) .36156(18) .0472(14) Uani ? ? 1.00000 ? ?
N20 .51882(17) -.04499(15) .28797(13) .0400(10) Uani ? ? 1.00000 ? ?
O21 .51411(17) -.10757(14) .24154(12) .0526(10) Uani ? ? 1.00000 ? ?
O22 .56966(17) .02298(15) .27932(14) .0567(11) Uani ? ? 1.00000 ? ?
C30 .3473(5) .2043(2) .1689(4) .113(3) Uani ? ? 1.00000 ? ?
N30 .37306(18) .11270(14) .15366(13) .0406(10) Uani ? ? 1.00000 ? ?
O31 .4462(2) .09776(19) .11402(15) .0725(15) Uani ? ? 1.00000 ? ?
O32 .31845(16) .05660(13) .18229(13) .0504(10) Uani ? ? 1.00000 ? ?
H1a 1.0936(18) -.0418(14) .1800(13) .015(5) Uiso ? ? 1.00000 ? ?
H1b 1.148(2) .0112(16) .2594(16) .030(6) Uiso ? ? 1.00000 ? ?
H13 .740(3) -.1443(18) .2424(18) .041(7) Uiso ? ? 1.00000 ? ?
H14 .755(2) -.1024(17) .3840(16) .035(7) Uiso ? ? 1.00000 ? ?
H15 .914(2) -.0144(18) .4435(18) .041(7) Uiso ? ? 1.00000 ? ?
H16 1.056(2) .0283(16) .3734(15) .028(6) Uiso ? ? 1.00000 ? ?
H2a .964(2) .1802(15) -.0402(14) .022(5) Uiso ? ? 1.00000 ? ?
H2b 1.015(2) .2734(16) -.0039(14) .024(6) Uiso ? ? 1.00000 ? ?
H24 .997(2) .2831(17) .1588(15) .028(6) Uiso ? ? 1.00000 ? ?
H25 1.062(2) .1666(16) .2701(16) .029(6) Uiso ? ? 1.00000 ? ?
H3a .8075(19) .1085(14) -.1011(13) .017(5) Uiso ? ? 1.00000 ? ?
H3b .672(2) .1049(14) -.1190(14) .019(5) Uiso ? ? 1.00000 ? ?
H33 .889(2) .3809(18) .0314(16) .033(6) Uiso ? ? 1.00000 ? ?
H34 .706(2) .4425(18) .0116(16) .033(6) Uiso ? ? 1.00000 ? ?
H35 .542(2) .3632(18) -.0468(16) .036(7) Uiso ? ? 1.00000 ? ?
H36 .562(2) .2209(17) -.0823(15) .028(6) Uiso ? ? 1.00000 ? ?
H4a .828(2) -.1633(16) .1268(15) .025(6) Uiso ? ? 1.00000 ? ?
H4b .935(2) -.1151(17) .1160(15) .033(6) Uiso ? ? 1.00000 ? ?
H44 .645(2) -.0410(17) .1272(15) .031(6) Uiso ? ? 1.00000 ? ?
H45 .580(2) .0752(16) .0104(15) .028(6) Uiso ? ? 1.00000 ? ?
H10a .699(5) .158(3) .296(4) .13(2) Uiso ? ? 1.00000 ? ?
H10b .693(6) .180(4) .206(4) .15(2) Uiso ? ? 1.00000 ? ?
H10c .795(4) .128(3) .240(3) .102(16) Uiso ? ? 1.00000 ? ?
H20a .425(3) .002(2) .366(2) .058(9) Uiso ? ? 1.00000 ? ?
H20b .535(3) -.065(3) .412(2) .082(12) Uiso ? ? 1.00000 ? ?
H20c .416(3) -.096(2) .352(2) .052(9) Uiso ? ? 1.00000 ? ?
H30a .29476 .20784 .20537 .18300 Uiso ? ? 1.00000 ? ?
H30b .30962 .23143 .11705 .18300 Uiso ? ? 1.00000 ? ?
H30c .42246 .23298 .19157 .18300 Uiso ? ? 1.00000 ? ?

loop_
_atom_site_aniso_label
_atom_site_aniso_U_11
_atom_site_aniso_U_22
_atom_site_aniso_U_33
_atom_site_aniso_U_12
_atom_site_aniso_U_13
_atom_site_aniso_U_23
Pd .01398(8) .01357(8) .01351(8) .00021(6) .00489(6) -.00051(6)
I .02763(8) .02929(8) .03218(8) .00221(5) .00278(5) .00427(5)
C1 .0203(8) .0207(8) .0210(8) .0025(6) .0065(7) .0038(6)
C11 .0206(8) .0210(8) .0189(8) .0043(7) .0065(6) .0031(6)
C12 .0216(8) .0182(8) .0190(8) .0038(6) .0060(6) .0026(6)
C13 .0232(8) .0266(9) .0222(8) .0003(7) .0067(7) .0046(7)
C14 .0253(9) .0342(10) .0228(9) .0049(8) .0099(7) .0058(7)
C15 .0302(10) .0344(10) .0176(8) .0057(8) .0074(7) .0007(7)
C16 .0251(9) .0276(9) .0198(8) .0022(7) .0033(7) -.0002(7)
C2 .0209(8) .0202(8) .0188(8) .0018(7) .0061(6) .0026(6)
N21 .0184(7) .0189(7) .0174(6) -.0005(5) .0047(5) -.0007(5)
C22 .0138(7) .0185(8) .0179(7) -.0006(6) .0047(6) -.0007(6)
N23 .0189(7) .0171(7) .0172(6) -.0007(5) .0041(5) -.0011(5)
C24 .0273(9) .0190(8) .0206(8) -.0019(7) .0045(7) -.0054(7)
C25 .0260(9) .0232(9) .0180(8) -.0011(7) .0028(7) -.0056(6)
C3 .0220(8) .0193(8) .0188(7) .0002(7) .0049(7) -.0000(6)
C31 .0226(8) .0196(8) .0201(8) .0023(6) .0067(6) .0008(6)
C32 .0212(8) .0198(8) .0181(7) .0019(6) .0065(6) .0017(6)
C33 .0279(10) .0201(9) .0276(9) -.0007(7) .0054(8) -.0017(7)
C34 .0349(11) .0204(9) .0394(11) .0060(8) .0120(9) -.0026(8)
C35 .0266(10) .0291(10) .0404(12) .0087(8) .0099(9) .0005(8)
C36 .0203(8) .0263(9) .0318(10) .0012(7) .0049(7) .0003(8)
C4 .0250(8) .0185(8) .0197(8) .0012(7) .0072(7) .0018(6)
N41 .0155(6) .0196(7) .0182(6) -.0001(5) .0043(5) -.0005(5)
C42 .0172(7) .0167(7) .0157(7) -.0020(6) .0052(6) -.0024(6)
N43 .0151(6) .0210(7) .0179(6) -.0015(5) .0044(5) -.0003(5)
C44 .0167(8) .0313(10) .0249(9) -.0021(7) .0084(7) .0004(7)
C45 .0156(8) .0309(10) .0247(8) .0006(7) .0060(7) .0007(7)
C10 .0488(16) .0489(16) .0616(19) -.0117(13) .0147(15) -.0139(14)
N10 .0440(11) .0392(11) .0413(11) .0092(9) .0194(9) -.0002(9)
O11 .0516(10) .0559(11) .0407(9) -.0154(9) .0222(8) -.0218(8)
O12 .089(2) .084(2) .129(3) .0316(17) .0019(19) .048(2)
C20 .0455(14) .0548(17) .0444(14) -.0080(13) .0168(12) -.0111(12)
N20 .0304(9) .0495(12) .0378(10) .0050(9) .0023(8) -.0016(9)
O21 .0432(10) .0656(13) .0466(10) .0103(9) .0041(8) -.0179(9)
O22 .0430(10) .0611(13) .0647(13) -.0075(9) .0083(9) .0124(10)
C30 .126(4) .0347(17) .205(6) .010(2) .093(4) -.004(3)
N30 .0353(10) .0438(11) .0443(11) .0069(9) .0123(9) -.0045(9)
O31 .0621(14) .101(2) .0653(14) .0199(13) .0380(12) -.0003(13)
O32 .0381(9) .0447(10) .0686(13) -.0082(8) .0121(9) -.0047(9)

loop_
_atom_type_symbol
_atom_type_description
_atom_type_oxidation_number
_atom_type_number_in_cell
_atom_type_scat_dispersion_real
_atom_type_scat_dispersion_imag
_atom_type_scat_source
C ? 0 100 .002 .002 'Int Tables Vol IV Tables 2.2B and 2.3.1'
H ? 0 116 0 0 'Int Tables Vol IV Tables 2.2B and 2.3.1'
I ? 0 4 -.726 1.812 'Int Tables Vol IV Tables 2.2B and 2.3.1'
N ? 0 28 .004 .003 'Int Tables Vol IV Tables 2.2B and 2.3.1'
O ? 0 24 .008 .006 'Int Tables Vol IV Tables 2.2B and 2.3.1'
Pd ? 0 2 -1.177 1.007 'Int Tables Vol IV Tables 2.2B and 2.3.1'

loop_
_diffrn_attenuator_code
_diffrn_attenuator_scale
? ?

loop_
_geom_angle_atom_site_label_1
_geom_angle_atom_site_label_2
_geom_angle_atom_site_label_3
_geom_angle_site_symmetry_1
_geom_angle_site_symmetry_2
_geom_angle_site_symmetry_3
_geom_angle
_geom_angle_publ_flag
C22 Pd C42 . . . 81.35(7) ?
C22 Pd C22 . . '3 755' 180.0000 ?
C22 Pd C42 . . '3 755' 98.65(7) ?
C42 Pd C22 . . '3 755' 98.65(6) ?
C42 Pd C42 . . '3 755' 180.0000 ?
C22 Pd C42 '3 755' . '3 755' 81.35(6) ?
C11 C1 N21 . . . 112.80(15) ?
C11 C1 H1a . . . 113.7(13) ?
C11 C1 H1b . . . 110.6(17) ?
N21 C1 H1a . . . 105.9(13) ?
N21 C1 H1b . . . 105.6(15) ?
H1a C1 H1b . . . 108(2) ?
C1 C11 C12 . . . 122.98(16) ?
C1 C11 C16 . . . 118.36(16) ?
C12 C11 C16 . . . 118.64(18) ?
C11 C12 C13 . . . 119.55(16) ?
C11 C12 C4 . . . 123.06(17) ?
C13 C12 C4 . . . 117.39(15) ?
C12 C13 C14 . . . 121.43(17) ?
C12 C13 H13 . . . 117(2) ?
C14 C13 H13 . . . 121(2) ?
C13 C14 C15 . . . 119.0(2) ?
C13 C14 H14 . . . 122.0(15) ?
C15 C14 H14 . . . 119.0(15) ?
C14 C15 C16 . . . 120.48(18) ?
C14 C15 H15 . . . 120.3(18) ?
C16 C15 H15 . . . 119.2(18) ?
C11 C16 C15 . . . 120.91(17) ?
C11 C16 H16 . . . 118.9(16) ?
C15 C16 H16 . . . 120.2(16) ?
N23 C2 C32 . . . 112.81(16) ?
N23 C2 H2a . . . 105.2(14) ?
N23 C2 H2b . . . 108.4(12) ?
C32 C2 H2a . . . 112.0(13) ?
C32 C2 H2b . . . 108.4(13) ?
H2a C2 H2b . . . 110(2) ?
C1 N21 C22 . . . 126.62(15) ?
C1 N21 C25 . . . 122.45(15) ?
C22 N21 C25 . . . 110.90(14) ?
Pd C22 N21 . . . 129.45(12) ?
Pd C22 N23 . . . 125.57(12) ?
N21 C22 N23 . . . 104.53(14) ?
C2 N23 C22 . . . 125.63(14) ?
C2 N23 C24 . . . 123.31(15) ?
C22 N23 C24 . . . 111.05(14) ?
N23 C24 C25 . . . 106.61(16) ?
N23 C24 H24 . . . 123.0(15) ?
C25 C24 H24 . . . 130.4(14) ?
N21 C25 C24 . . . 106.90(16) ?
N21 C25 H25 . . . 121.3(15) ?
C24 C25 H25 . . . 131.7(15) ?
C31 C3 N41 . . . 112.48(15) ?
C31 C3 H3a . . . 111.2(13) ?
C31 C3 H3b . . . 109.1(14) ?
N41 C3 H3a . . . 108.7(13) ?
N41 C3 H3b . . . 106.6(14) ?
H3a C3 H3b . . . 109(2) ?
C3 C31 C32 . . . 122.71(16) ?
C3 C31 C36 . . . 118.53(16) ?
C32 C31 C36 . . . 118.75(17) ?
C2 C32 C31 . . . 122.88(16) ?
C2 C32 C33 . . . 118.17(16) ?
C31 C32 C33 . . . 118.91(17) ?
C32 C33 C34 . . . 121.66(18) ?
C32 C33 H33 . . . 120.0(16) ?
C34 C33 H33 . . . 118.3(16) ?
C33 C34 C35 . . . 119.6(2) ?
C33 C34 H34 . . . 119.8(16) ?
C35 C34 H34 . . . 120.6(16) ?
C34 C35 C36 . . . 119.6(2) ?
C34 C35 H35 . . . 120.1(17) ?
C36 C35 H35 . . . 120.3(17) ?
C31 C36 C35 . . . 121.52(18) ?
C31 C36 H36 . . . 118.7(17) ?
C35 C36 H36 . . . 119.7(17) ?
C12 C4 N43 . . . 111.45(15) ?
C12 C4 H4a . . . 112.1(16) ?
C12 C4 H4b . . . 114.0(15) ?
N43 C4 H4a . . . 108.0(14) ?
N43 C4 H4b . . . 104.9(15) ?
H4a C4 H4b . . . 106(2) ?
C3 N41 C42 . . . 125.95(16) ?
C3 N41 C45 . . . 122.95(15) ?
C42 N41 C45 . . . 111.10(15) ?
Pd C42 N41 . . . 128.29(13) ?
Pd C42 N43 . . . 126.20(11) ?
N41 C42 N43 . . . 104.44(15) ?
C4 N43 C42 . . . 124.64(15) ?
C4 N43 C44 . . . 123.90(16) ?
C42 N43 C44 . . . 111.34(14) ?
N43 C44 C45 . . . 106.38(17) ?
N43 C44 H44 . . . 123.0(15) ?
C45 C44 H44 . . . 130.6(15) ?
N41 C45 C44 . . . 106.74(16) ?
N41 C45 H45 . . . 119.5(16) ?
C44 C45 H45 . . . 133.6(16) ?
N10 C10 H10a . . . 113(3) ?
N10 C10 H10b . . . 87(3) ?
N10 C10 H10c . . . 109(3) ?
H10a C10 H10b . . . 102(5) ?
H10a C10 H10c . . . 132(5) ?
H10b C10 H10c . . . 101(5) ?
C10 N10 O11 . . . 117.7(2) ?
C10 N10 O12 . . . 120.3(2) ?
O11 N10 O12 . . . 122.0(2) ?
N20 C20 H20a . . . 107(2) ?
N20 C20 H20b . . . 107(2) ?
N20 C20 H20c . . . 106(2) ?
H20a C20 H20b . . . 114(3) ?
H20a C20 H20c . . . 111(3) ?
H20b C20 H20c . . . 112(3) ?
C20 N20 O21 . . . 119.0(2) ?
C20 N20 O22 . . . 117.5(2) ?
O21 N20 O22 . . . 123.4(2) ?
N30 C30 H30a . . . 110.3(4) ?
N30 C30 H30b . . . 109.1(5) ?
N30 C30 H30c . . . 107.0(4) ?
H30a C30 H30b . . . 107.8(5) ?
H30a C30 H30c . . . 112.1(6) ?
H30b C30 H30c . . . 110.4(5) ?
C30 N30 O31 . . . 118.0(3) ?
C30 N30 O32 . . . 117.4(3) ?
O31 N30 O32 . . . 124.5(3) ?

loop_
_geom_bond_atom_site_label_1
_geom_bond_atom_site_label_2
_geom_bond_site_symmetry_1
_geom_bond_site_symmetry_2
_geom_bond_distance
_geom_bond_publ_flag
Pd C22 . . 2.0501(17) ?
Pd C42 . . 2.0520(18) ?
Pd C22 . '3 755' 2.0501(17) ?
Pd C42 . '3 755' 2.0520(18) ?
C1 C11 . . 1.520(3) ?
C1 N21 . . 1.470(2) ?
C1 H1a . . .98(2) ?
C1 H1b . . .96(2) ?
C11 C12 . . 1.401(2) ?
C11 C16 . . 1.401(3) ?
C12 C13 . . 1.396(3) ?
C12 C4 . . 1.512(2) ?
C13 C14 . . 1.387(3) ?
C13 H13 . . .96(3) ?
C14 C15 . . 1.385(3) ?
C14 H14 . . .98(3) ?
C15 C16 . . 1.388(3) ?
C15 H15 . . .92(3) ?
C16 H16 . . .96(2) ?
C2 N23 . . 1.470(2) ?
C2 C32 . . 1.516(3) ?
C2 H2a . . .94(2) ?
C2 H2b . . 1.02(2) ?
N21 C22 . . 1.359(2) ?
N21 C25 . . 1.387(2) ?
C22 N23 . . 1.357(2) ?
N23 C24 . . 1.389(2) ?
C24 C25 . . 1.348(3) ?
C24 H24 . . .94(3) ?
C25 H25 . . .91(3) ?
C3 C31 . . 1.511(3) ?
C3 N41 . . 1.470(2) ?
C3 H3a . . .95(2) ?
C3 H3b . . .95(2) ?
C31 C32 . . 1.409(2) ?
C31 C36 . . 1.397(3) ?
C32 C33 . . 1.394(3) ?
C33 C34 . . 1.389(3) ?
C33 H33 . . .95(3) ?
C34 C35 . . 1.382(3) ?
C34 H34 . . .91(3) ?
C35 C36 . . 1.392(3) ?
C35 H35 . . .89(3) ?
C36 H36 . . .88(2) ?
C4 N43 . . 1.472(2) ?
C4 H4a . . .93(2) ?
C4 H4b . . .93(3) ?
N41 C42 . . 1.354(2) ?
N41 C45 . . 1.389(3) ?
C42 N43 . . 1.349(2) ?
N43 C44 . . 1.392(2) ?
C44 C45 . . 1.343(3) ?
C44 H44 . . .95(3) ?
C45 H45 . . .95(2) ?
C10 N10 . . 1.488(4) ?
C10 H10a . . .94(7) ?
C10 H10b . . .99(6) ?
C10 H10c . . .88(5) ?
N10 O11 . . 1.208(3) ?
N10 O12 . . 1.199(4) ?
C20 N20 . . 1.486(4) ?
C20 H20a . . .96(3) ?
C20 H20b . . 1.06(4) ?
C20 H20c . . .87(3) ?
N20 O21 . . 1.221(3) ?
N20 O22 . . 1.219(3) ?
C30 N30 . . 1.465(5) ?
C30 H30a . . .950(7) ?
C30 H30b . . .970(6) ?
C30 H30c . . .981(5) ?
N30 O31 . . 1.204(4) ?
N30 O32 . . 1.222(3) ?

loop_
_geom_contact_atom_site_label_1
_geom_contact_atom_site_label_2
_geom_contact_distance
_geom_contact_site_symmetry_1
_geom_contact_site_symmetry_2
_geom_contact_publ_flag
Pd C1 3.5628(19) . '3 755' ?
Pd C1 3.5628(19) . . ?
Pd C2 3.4410(19) . '3 755' ?
Pd C2 3.4410(19) . . ?
Pd N21 3.0969(15) . '3 755' ?
Pd N21 3.0969(15) . . ?
Pd N23 3.0465(15) . . ?
Pd N23 3.0465(15) . '3 755' ?
Pd C3 3.5231(18) . . ?
Pd C3 3.5231(18) . '3 755' ?
Pd C4 3.431(2) . . ?
Pd C4 3.431(2) . '3 755' ?
Pd N41 3.0798(15) . . ?
Pd N41 3.0798(15) . '3 755' ?
Pd N43 3.0492(16) . . ?
Pd N43 3.0492(16) . '3 755' ?
Pd H1a 3.02(2) . . ?
Pd H1a 3.02(2) . '3 755' ?
Pd H2a 2.84(2) . '3 755' ?
Pd H2a 2.84(2) . . ?
Pd H3a 3.00(2) . . ?
Pd H3a 3.00(2) . '3 755' ?
Pd H4b 2.82(3) . '3 755' ?
Pd H4b 2.82(3) . . ?
I H14 3.17(3) . '3 756' ?
I H16 3.12(2) . . ?
I H25 3.23(2) . . ?
I H35 3.18(3) . '4 655' ?
I H4a 3.08(2) . '2 755' ?
C1 C12 2.567(3) . . ?
C1 C16 2.510(3) . . ?
C1 C22 2.528(2) . . ?
C1 C25 2.504(3) . . ?
C1 H16 2.63(3) . . ?
C1 H25 2.69(2) . . ?
C11 C13 2.417(3) . . ?
C11 C14 2.811(3) . . ?
C11 C15 2.427(3) . . ?
C11 N21 2.491(2) . . ?
C11 C4 2.561(2) . . ?
C11 H1a 2.11(2) . . ?
C11 H1b 2.06(3) . . ?
C11 H16 2.04(2) . . ?
C12 C14 2.428(3) . . ?
C12 C15 2.786(3) . . ?
C12 C16 2.410(2) . . ?
C12 N43 2.466(2) . . ?
C12 H13 2.02(3) . . ?
C12 H4a 2.05(2) . . ?
C12 H4b 2.08(3) . . ?
C13 C15 2.388(3) . . ?
C13 C16 2.761(3) . . ?
C13 C4 2.486(3) . . ?
C13 H14 2.08(3) . . ?
C13 H4a 2.59(3) . . ?
C14 C16 2.407(3) . . ?
C14 H13 2.05(3) . . ?
C14 H15 2.01(3) . . ?
C15 H14 2.05(3) . . ?
C15 H16 2.05(3) . . ?
C16 H1b 2.58(3) . . ?
C16 H15 2.00(3) . . ?
C2 C22 2.515(2) . . ?
C2 C24 2.516(2) . . ?
C2 C31 2.570(2) . . ?
C2 C33 2.498(3) . . ?
C2 H33 2.64(3) . . ?
N21 N23 2.148(2) . . ?
N21 C24 2.197(2) . . ?
N21 H1a 1.97(2) . . ?
N21 H1b 1.96(2) . . ?
N21 H25 2.01(3) . . ?
C22 C24 2.264(3) . . ?
C22 C25 2.262(3) . . ?
C22 C42 2.674(2) . . ?
C22 H1a 2.57(2) . . ?
C22 H2a 2.52(2) . . ?
N23 C25 2.194(2) . . ?
N23 C32 2.487(2) . . ?
N23 H2a 1.94(2) . . ?
N23 H2b 2.04(2) . . ?
N23 H24 2.05(3) . . ?
C24 H25 2.07(3) . . ?
C25 H1b 2.65(2) . . ?
C25 H24 2.08(3) . . ?
C3 C32 2.563(2) . . ?
C3 C36 2.500(3) . . ?
C3 C42 2.516(2) . . ?
C3 C45 2.512(3) . . ?
C3 H36 2.60(3) . . ?
C3 H45 2.69(3) . . ?
C31 C33 2.414(3) . . ?
C31 C34 2.805(3) . . ?
C31 C35 2.434(3) . . ?
C31 N41 2.478(2) . . ?
C31 H2a 2.70(2) . . ?
C31 H3a 2.06(2) . . ?
C31 H3b 2.03(2) . . ?
C31 H36 1.97(2) . . ?
C32 C34 2.430(3) . . ?
C32 C35 2.803(3) . . ?
C32 C36 2.415(3) . . ?
C32 H2a 2.06(2) . . ?
C32 H2b 2.08(2) . . ?
C32 H33 2.04(3) . . ?
C33 C35 2.395(3) . . ?
C33 C36 2.755(3) . . ?
C33 H2b 2.56(2) . . ?
C33 H34 2.00(3) . . ?
C34 C36 2.398(3) . . ?
C34 H33 2.02(3) . . ?
C34 H35 1.99(3) . . ?
C35 H34 2.00(3) . . ?
C35 H36 1.98(3) . . ?
C36 H3b 2.54(2) . . ?
C36 H35 2.00(3) . . ?
C4 C42 2.498(2) . . ?
C4 C44 2.527(3) . . ?
C4 H13 2.58(3) . . ?
N41 N43 2.136(2) . . ?
N41 C44 2.193(3) . . ?
N41 H3a 1.99(2) . . ?
N41 H3b 1.97(2) . . ?
N41 H45 2.03(3) . . ?
C42 C44 2.263(3) . . ?
C42 C45 2.261(3) . . ?
C42 H3a 2.58(2) . . ?
C42 H4b 2.49(2) . . ?
N43 C45 2.190(2) . . ?
N43 H4a 1.97(2) . . ?
N43 H4b 1.94(3) . . ?
N43 H44 2.07(3) . . ?
C44 H45 2.11(2) . . ?
C45 H3b 2.69(2) . . ?
C45 H44 2.09(3) . . ?
C10 O11 2.312(4) . . ?
C10 O12 2.335(5) . . ?
N10 H10a 2.05(6) . . ?
N10 H10b 1.75(6) . . ?
N10 H10c 1.96(5) . . ?
O11 O12 2.106(4) . . ?
O11 H2a 2.59(2) . 4 ?
O11 H3a 2.66(2) . 4 ?
O11 H10c 2.59(5) . . ?
O12 H10b 2.05(6) . . ?
O12 H20c 2.46(3) . '2 655' ?
C20 O21 2.336(4) . . ?
C20 O22 2.317(4) . . ?
N20 H20a 2.00(4) . . ?
N20 H20b 2.05(4) . . ?
N20 H20c 1.92(4) . . ?
O21 O22 2.149(3) . . ?
O21 H13 2.70(3) . . ?
O21 H3b 2.64(2) . '3 655' ?
O21 H20c 2.35(4) . . ?
O22 H10a 2.53(6) . . ?
O22 H20a 2.46(4) . . ?
O22 H20b 2.69(4) . . ?
C30 O31 2.292(6) . . ?
C30 O32 2.300(4) . . ?
N30 H30a 2.004(2) . . ?
N30 H30b 2.004(2) . . ?
N30 H30c 1.987(2) . . ?
O31 O32 2.148(3) . . ?
O31 H45 2.58(3) . . ?
O31 H30b 2.598(3) . . ?
O31 H30c 2.479(3) . . ?
O32 H1b 2.67(3) . '1 455' ?
O32 H3b 2.69(2) . '3 655' ?
O32 H30a 2.368(2) . . ?
H1a H1b 1.56(3) . . ?
H1a H3a 2.17(3) . '3 755' ?
H1a H4b 2.23(3) . . ?
H1b H16 2.37(4) . . ?
H13 H4a 2.37(4) . . ?
H14 H15 2.33(4) . . ?
H15 H16 2.32(4) . . ?
H2a H2b 1.61(3) . . ?
H2a H3a 2.19(3) . . ?
H2a H4b 2.14(4) . '3 755' ?
H2b H33 2.36(4) . . ?
H3a H3b 1.55(3) . . ?
H3b H36 2.34(4) . . ?
H33 H34 2.29(4) . . ?
H34 H35 2.29(4) . . ?
H35 H36 2.28(4) . . ?
H4a H4b 1.49(4) . . ?
H10a H10b 1.51(9) . . ?
H10a H10c 1.66(9) . . ?
H10b H10c 1.45(8) . . ?
H20a H20b 1.69(5) . . ?
H20a H20c 1.52(5) . . ?
H20b H20c 1.60(5) . . ?
H30a H30b 1.55130(17) . . ?
H30a H30c 1.6020(2) . . ?
H30b H30c 1.60196(17) . . ?

loop_
_geom_hbond_atom_site_label_D
_geom_hbond_atom_site_label_H
_geom_hbond_atom_site_label_A
_geom_hbond_site_symmetry_D
_geom_hbond_site_symmetry_H
_geom_hbond_site_symmetry_A
_geom_hbond_distance_DH
_geom_hbond_distance_HA
_geom_hbond_distance_DA
_geom_hbond_angle_DHA
_geom_hbond_publ_flag
? ? ? ? ? ? ? ? ? ? ?

loop_
_geom_torsion_atom_site_label_1
_geom_torsion_atom_site_label_2
_geom_torsion_atom_site_label_3
_geom_torsion_atom_site_label_4
_geom_torsion_site_symmetry_1
_geom_torsion_site_symmetry_2
_geom_torsion_site_symmetry_3
_geom_torsion_site_symmetry_4
_geom_torsion
_geom_torsion_publ_flag
? ? ? ? ? ? ? ? ? ?
